data_7154395
loop_
_publ_author_name
'Wang, Shichao'
'Li, Yong'
'Liu, Hui'
'Li, Jinpeng'
'Li, Tiesheng'
'Wu, Yangjie'
'Okada, Shuji'
'Nakanishi, Hachiro'

_publ_section_title
;
 Topochemical polymerization of unsymmetrical aryldiacetylene
 supramolecules with nitrophenyl substituents utilizing C-H\p
 interactions.
;
_journal_issue 19
_journal_name_full 'Organic &amp; biomolecular chemistry'
_journal_page_first 5467
_journal_page_last 5474
_journal_paper_doi 10.1039/c5ob00435g
_journal_volume 13
_journal_year 2015
_chemical_formula_sum 'C12 H9 N O3'
_chemical_formula_weight 215.20
_chemical_name_systematic
; 
 ? 
;
_space_group_IT_number 2
_symmetry_cell_setting triclinic
_symmetry_space_group_name_Hall '-P 1'
_symmetry_space_group_name_H-M 'P -1'
_atom_sites_solution_hydrogens geom
_atom_sites_solution_primary direct
_atom_sites_solution_secondary difmap
_audit_creation_method SHELXL-97
_audit_update_record
;
2015-02-26 deposited with the CCDC.
2015-03-31 downloaded from the CCDC.
;
_cell_angle_alpha 88.785(9)
_cell_angle_beta 78.349(9)
_cell_angle_gamma 82.913(9)
_cell_formula_units_Z 2
_cell_length_a 4.9159(5)
_cell_length_b 9.8984(11)
_cell_length_c 11.3114(13)
_cell_measurement_temperature 291(2)
_cell_volume 534.94(10)
_computing_cell_refinement 'CrystalClear (Rigaku/MSC Inc., 2006)'
_computing_data_collection 'CrystalClear (Rigaku/MSC Inc., 2006)'
_computing_data_reduction 'CrystalClear (Rigaku/MSC Inc., 2006)'
_computing_structure_refinement 'SHELXL-97 (Sheldrick, 1997)'
_computing_structure_solution 'SHELXS-97 (Sheldrick, 1990)'
_diffrn_ambient_temperature 291(2)
_diffrn_measured_fraction_theta_full 0.990
_diffrn_measured_fraction_theta_max 0.990
_diffrn_radiation_monochromator graphite
_diffrn_radiation_source 'fine-focus sealed tube'
_diffrn_radiation_type CuK\a
_diffrn_radiation_wavelength 1.54184
_diffrn_reflns_av_R_equivalents 0.0246
_diffrn_reflns_av_sigmaI/netI 0.0391
_diffrn_reflns_limit_h_max 4
_diffrn_reflns_limit_h_min -5
_diffrn_reflns_limit_k_max 11
_diffrn_reflns_limit_k_min -11
_diffrn_reflns_limit_l_max 13
_diffrn_reflns_limit_l_min -13
_diffrn_reflns_number 3979
_diffrn_reflns_theta_full 67.04
_diffrn_reflns_theta_max 67.04
_diffrn_reflns_theta_min 3.99
_diffrn_standards_decay_% 0
_diffrn_standards_interval_count 0
_diffrn_standards_interval_time 0
_diffrn_standards_number 0
_exptl_absorpt_coefficient_mu 0.811
_exptl_absorpt_correction_T_max 1.00000
_exptl_absorpt_correction_T_min 0.88796
_exptl_absorpt_correction_type multi-scan
_exptl_crystal_colour pink
_exptl_crystal_density_diffrn 1.336
_exptl_crystal_density_method 'not measured'
_exptl_crystal_description Prism
_exptl_crystal_F_000 224
_exptl_crystal_size_max 0.20
_exptl_crystal_size_mid 0.17
_exptl_crystal_size_min 0.15
_refine_diff_density_max 0.168
_refine_diff_density_min -0.283
_refine_diff_density_rms 0.054
_refine_ls_extinction_method none
_refine_ls_goodness_of_fit_ref 1.139
_refine_ls_hydrogen_treatment mixed
_refine_ls_matrix_type full
_refine_ls_number_parameters 149
_refine_ls_number_reflns 1886
_refine_ls_number_restraints 0
_refine_ls_restrained_S_all 1.139
_refine_ls_R_factor_all 0.1033
_refine_ls_R_factor_gt 0.0724
_refine_ls_shift/su_max 0.000
_refine_ls_shift/su_mean 0.000
_refine_ls_structure_factor_coef Fsqd
_refine_ls_weighting_details 'calc w=1/[\s^2^(Fo^2^)+(0.1328P)^2^+0.0803P] where P=(Fo^2^+2Fc^2^)/3'
_refine_ls_weighting_scheme calc
_refine_ls_wR_factor_gt 0.2119
_refine_ls_wR_factor_ref 0.2766
_reflns_number_gt 1139
_reflns_number_total 1886
_reflns_threshold_expression >2sigma(I)
_cod_data_source_file c5ob00435g3.cif
_cod_data_source_block a
_cod_depositor_comments 'Adding full bibliography for 7154395.cif.'
_cod_original_cell_volume 534.95(10)
_cod_original_sg_symbol_H-M P-1
_cod_database_code 7154395

loop_
_symmetry_equiv_pos_as_xyz
'x, y, z'
'-x, -y, -z'

loop_
_atom_site_label
_atom_site_type_symbol
_atom_site_fract_x
_atom_site_fract_y
_atom_site_fract_z
_atom_site_U_iso_or_equiv
_atom_site_adp_type
_atom_site_occupancy
_atom_site_symmetry_multiplicity
_atom_site_calc_flag
_atom_site_refinement_flags
O1 O 0.6351(8) 0.5384(3) 0.8468(3) 0.0975(11) Uani 1 1 d .
O2 O -0.0772(7) 0.3273(3) -0.0147(3) 0.1006(11) Uani 1 1 d .
O3 O -0.3792(7) 0.1973(3) -0.0391(3) 0.0987(10) Uani 1 1 d .
N1 N -0.2072(7) 0.2296(3) 0.0150(3) 0.0771(9) Uani 1 1 d .
C1 C 0.5081(10) 0.4715(5) 0.7664(4) 0.0844(12) Uani 1 1 d .
H1A H 0.3858 0.5379 0.7311 0.101 Uiso 1 1 calc R
H1B H 0.3947 0.4064 0.8110 0.101 Uiso 1 1 calc R
C2 C 0.7231(9) 0.3988(5) 0.6677(4) 0.0884(13) Uani 1 1 d .
H2A H 0.8403 0.4635 0.6249 0.106 Uiso 1 1 calc R
H2B H 0.8417 0.3306 0.7030 0.106 Uiso 1 1 calc R
C3 C 0.5930(8) 0.3328(4) 0.5818(3) 0.0800(11) Uani 1 1 d .
C4 C 0.4756(8) 0.2826(4) 0.5153(3) 0.0761(11) Uani 1 1 d .
C5 C 0.3360(8) 0.2262(4) 0.4383(3) 0.0742(10) Uani 1 1 d .
C6 C 0.2139(8) 0.1790(4) 0.3717(3) 0.0754(10) Uani 1 1 d .
C7 C 0.0591(7) 0.1258(4) 0.2921(3) 0.0676(9) Uani 1 1 d .
C8 C 0.0084(7) 0.2013(4) 0.1916(3) 0.0687(10) Uani 1 1 d .
H8 H 0.0804 0.2836 0.1736 0.082 Uiso 1 1 calc R
C9 C -0.1516(7) 0.1506(4) 0.1199(3) 0.0663(9) Uani 1 1 d .
C10 C -0.2568(8) 0.0280(4) 0.1415(3) 0.0744(10) Uani 1 1 d .
H10 H -0.3635 -0.0036 0.0912 0.089 Uiso 1 1 calc R
C11 C -0.2003(9) -0.0465(4) 0.2393(4) 0.0807(11) Uani 1 1 d .
H11 H -0.2686 -0.1299 0.2554 0.097 Uiso 1 1 calc R
C12 C -0.0436(9) 0.0010(4) 0.3138(3) 0.0768(10) Uani 1 1 d .
H12 H -0.0061 -0.0510 0.3795 0.092 Uiso 1 1 calc R
H1 H 0.709(12) 0.455(6) 0.897(5) 0.14(2) Uiso 1 1 d .

loop_
_atom_site_aniso_label
_atom_site_aniso_U_11
_atom_site_aniso_U_22
_atom_site_aniso_U_33
_atom_site_aniso_U_23
_atom_site_aniso_U_13
_atom_site_aniso_U_12
O1 0.135(3) 0.088(2) 0.0870(19) -0.0061(15) -0.0460(19) -0.0400(19)
O2 0.105(2) 0.110(2) 0.098(2) 0.0298(18) -0.0352(18) -0.0379(19)
O3 0.109(2) 0.116(2) 0.0885(19) -0.0021(16) -0.0512(18) -0.0296(18)
N1 0.080(2) 0.089(2) 0.0685(18) -0.0002(16) -0.0218(15) -0.0237(17)
C1 0.097(3) 0.088(3) 0.079(2) -0.006(2) -0.031(2) -0.028(2)
C2 0.083(3) 0.105(3) 0.088(3) -0.011(2) -0.034(2) -0.026(2)
C3 0.081(3) 0.094(3) 0.073(2) -0.005(2) -0.025(2) -0.025(2)
C4 0.080(2) 0.092(3) 0.064(2) -0.0025(19) -0.0225(18) -0.026(2)
C5 0.077(2) 0.088(3) 0.064(2) -0.0039(18) -0.0214(18) -0.0214(19)
C6 0.077(2) 0.091(3) 0.065(2) -0.0020(18) -0.0195(18) -0.0245(19)
C7 0.067(2) 0.077(2) 0.0627(19) -0.0079(16) -0.0158(16) -0.0176(16)
C8 0.070(2) 0.074(2) 0.068(2) -0.0029(16) -0.0167(16) -0.0272(17)
C9 0.066(2) 0.075(2) 0.0612(19) -0.0041(16) -0.0159(16) -0.0191(16)
C10 0.078(2) 0.081(2) 0.070(2) -0.0140(18) -0.0165(18) -0.0291(19)
C11 0.095(3) 0.071(2) 0.083(2) -0.0032(19) -0.018(2) -0.034(2)
C12 0.092(3) 0.071(2) 0.072(2) 0.0037(17) -0.022(2) -0.0191(19)

loop_
_atom_type_symbol
_atom_type_description
_atom_type_scat_dispersion_real
_atom_type_scat_dispersion_imag
_atom_type_scat_source
C C 0.0181 0.0091 'International Tables Vol C Tables 4.2.6.8 and 6.1.1.4'
H H 0.0000 0.0000 'International Tables Vol C Tables 4.2.6.8 and 6.1.1.4'
N N 0.0311 0.0180 'International Tables Vol C Tables 4.2.6.8 and 6.1.1.4'
O O 0.0492 0.0322 'International Tables Vol C Tables 4.2.6.8 and 6.1.1.4'

loop_
_geom_angle_atom_site_label_1
_geom_angle_atom_site_label_2
_geom_angle_atom_site_label_3
_geom_angle
C1 O1 H1 101(3)
O3 N1 O2 122.5(3)
O3 N1 C9 119.4(3)
O2 N1 C9 118.1(3)
O1 C1 C2 111.4(4)
O1 C1 H1A 109.3
C2 C1 H1A 109.3
O1 C1 H1B 109.3
C2 C1 H1B 109.3
H1A C1 H1B 108.0
C3 C2 C1 111.8(3)
C3 C2 H2A 109.3
C1 C2 H2A 109.3
C3 C2 H2B 109.3
C1 C2 H2B 109.3
H2A C2 H2B 107.9
C4 C3 C2 176.8(5)
C3 C4 C5 179.0(5)
C6 C5 C4 179.2(4)
C5 C6 C7 178.1(4)
C12 C7 C8 119.3(3)
C12 C7 C6 121.3(3)
C8 C7 C6 119.4(3)
C9 C8 C7 118.1(3)
C9 C8 H8 121.0
C7 C8 H8 121.0
C10 C9 C8 123.0(3)
C10 C9 N1 118.6(3)
C8 C9 N1 118.4(3)
C11 C10 C9 118.2(3)
C11 C10 H10 120.9
C9 C10 H10 120.9
C10 C11 C12 120.7(3)
C10 C11 H11 119.7
C12 C11 H11 119.7
C11 C12 C7 120.7(3)
C11 C12 H12 119.7
C7 C12 H12 119.7

loop_
_geom_bond_atom_site_label_1
_geom_bond_atom_site_label_2
_geom_bond_distance
O1 C1 1.418(4)
O1 H1 1.06(6)
O2 N1 1.227(4)
O3 N1 1.215(3)
N1 C9 1.461(5)
C1 C2 1.501(6)
C1 H1A 0.9700
C1 H1B 0.9700
C2 C3 1.470(4)
C2 H2A 0.9700
C2 H2B 0.9700
C3 C4 1.187(4)
C4 C5 1.377(4)
C5 C6 1.188(4)
C6 C7 1.437(4)
C7 C12 1.390(5)
C7 C8 1.395(5)
C8 C9 1.379(4)
C8 H8 0.9300
C9 C10 1.376(5)
C10 C11 1.372(5)
C10 H10 0.9300
C11 C12 1.376(5)
C11 H11 0.9300
C12 H12 0.9300

loop_
_geom_hbond_atom_site_label_D
_geom_hbond_atom_site_label_H
_geom_hbond_atom_site_label_A
_geom_hbond_distance_DH
_geom_hbond_distance_HA
_geom_hbond_distance_DA
_geom_hbond_angle_DHA
_geom_hbond_site_symmetry_A
O1 H1 O2 1.06(6) 1.94(6) 2.975(4) 166(4) 1_656
O1 H1 N1 1.06(6) 2.61(6) 3.650(4) 168(4) 1_656

loop_
_geom_torsion_atom_site_label_1
_geom_torsion_atom_site_label_2
_geom_torsion_atom_site_label_3
_geom_torsion_atom_site_label_4
_geom_torsion
O1 C1 C2 C3 -178.2(4)
C1 C2 C3 C4 7(8)
C2 C3 C4 C5 29(30)
C3 C4 C5 C6 24(49)
C4 C5 C6 C7 -28(40)
C5 C6 C7 C12 -117(12)
C5 C6 C7 C8 63(12)
C12 C7 C8 C9 2.3(6)
C6 C7 C8 C9 -177.1(3)
C7 C8 C9 C10 -1.6(6)
C7 C8 C9 N1 179.6(3)
O3 N1 C9 C10 11.7(6)
O2 N1 C9 C10 -168.6(4)
O3 N1 C9 C8 -169.5(4)
O2 N1 C9 C8 10.3(6)
C8 C9 C10 C11 0.3(6)
N1 C9 C10 C11 179.1(4)
C9 C10 C11 C12 0.3(6)
C10 C11 C12 C7 0.4(7)
C8 C7 C12 C11 -1.7(6)
C6 C7 C12 C11 177.6(4)
